data_1544044
loop_
_publ_author_name
'Gal\'an, Albano'
'Aragay, Gemma'
'Ballester, Pablo'

_publ_section_title
;
 A chiral &#x201C;Siamese-Twin&#x201D; calix[4]pyrrole tetramer
;
_journal_issue 9
_journal_name_full 'Chem. Sci.'
_journal_page_first 5976
_journal_paper_doi 10.1039/C6SC01843B
_journal_volume 7
_journal_year 2016
_chemical_formula_sum 'C136.5 H112 Cl4 N10 O2'
_chemical_formula_weight 2066.15
_chemical_name_systematic
;
 ?
;
_space_group_IT_number 14
_space_group_name_Hall '-P 2yn'
_symmetry_cell_setting monoclinic
_symmetry_space_group_name_Hall '-P 2yn'
_symmetry_space_group_name_H-M 'P 1 21/n 1'
_atom_sites_solution_hydrogens mixed
_audit_creation_method SHELXL-2014
_audit_update_record
;
2016-04-25 deposited with the CCDC.
2016-05-26 downloaded from the CCDC.
;
_cell_angle_alpha 90
_cell_angle_beta 105.745(2)
_cell_angle_gamma 90
_cell_formula_units_Z 2
_cell_length_a 11.1450(7)
_cell_length_b 24.8685(14)
_cell_length_c 20.3023(12)
_cell_measurement_reflns_used 4736
_cell_measurement_temperature 100(2)
_cell_measurement_theta_max 21.48
_cell_measurement_theta_min 2.24
_cell_volume 5415.8(6)
_computing_cell_refinement 'Bruker APEX2 v2014.9-0'
_computing_data_collection 'Bruker APEX2 v2014.9-0'
_computing_data_reduction 'Bruker SAINT V7.60A'
_computing_molecular_graphics 'Bruker SHELXTL'
_computing_publication_material 'Bruker SHELXTL'
_computing_structure_refinement 'SHELXL-2014 (Sheldrick, 2014)'
_computing_structure_solution Sir2011
_diffrn_ambient_temperature 100(2)
_diffrn_detector_area_resol_mean 512
_diffrn_detector_type '4K CCD area detector APEX II'
_diffrn_measured_fraction_theta_full 0.734
_diffrn_measured_fraction_theta_max 0.959
_diffrn_measurement_device_type 'APEX DUO Kappa 4-axis goniometer'
_diffrn_measurement_method
;
 Fullsphere data collection, phi and omega scans
;
_diffrn_measurement_specimen_support 'magnetic support with MicroMount'
_diffrn_radiation_monochromator 'Quazar MX Multilayer Optics'
_diffrn_radiation_type MoK\a
_diffrn_radiation_wavelength 0.71073
_diffrn_reflns_av_R_equivalents 0.0480
_diffrn_reflns_av_unetI/netI 0.0540
_diffrn_reflns_Laue_measured_fraction_full 0.734
_diffrn_reflns_Laue_measured_fraction_max 0.959
_diffrn_reflns_limit_h_max 9
_diffrn_reflns_limit_h_min -11
_diffrn_reflns_limit_k_max 25
_diffrn_reflns_limit_k_min -26
_diffrn_reflns_limit_l_max 21
_diffrn_reflns_limit_l_min -18
_diffrn_reflns_number 23496
_diffrn_reflns_point_group_measured_fraction_full 0.734
_diffrn_reflns_point_group_measured_fraction_max 0.959
_diffrn_reflns_theta_full 25.242
_diffrn_reflns_theta_max 23.148
_diffrn_reflns_theta_min 1.638
_diffrn_source 'Microfocus source E025 IuS'
_diffrn_source_current 0.6
_diffrn_source_power 50
_diffrn_source_size '0.2 mm x 0.2 mm fine focus'
_diffrn_source_type 'Bruker APEX DUO'
_exptl_absorpt_coefficient_mu 0.170
_exptl_absorpt_correction_T_max 0.998
_exptl_absorpt_correction_T_min 0.867
_exptl_absorpt_correction_type multi-scan
_exptl_absorpt_process_details
; 
 SADABS Version 2008/1 Bruker-Nonius
 Blessing, Acta Cryst. (1995) A51 33-38
;
_exptl_crystal_colour yellow
_exptl_crystal_density_diffrn 1.267
_exptl_crystal_description block
_exptl_crystal_F_000 2170
_exptl_crystal_size_max 0.01
_exptl_crystal_size_mid 0.01
_exptl_crystal_size_min 0.01
_refine_diff_density_max 0.694
_refine_diff_density_min -0.800
_refine_diff_density_rms 0.080
_refine_ls_extinction_method none
_refine_ls_goodness_of_fit_ref 1.113
_refine_ls_hydrogen_treatment constr
_refine_ls_matrix_type full
_refine_ls_number_parameters 907
_refine_ls_number_reflns 6215
_refine_ls_number_restraints 525
_refine_ls_restrained_S_all 1.073
_refine_ls_R_factor_all 0.1263
_refine_ls_R_factor_gt 0.0952
_refine_ls_shift/su_max 0.002
_refine_ls_shift/su_mean 0.000
_refine_ls_structure_factor_coef Fsqd
_refine_ls_weighting_details 'w=1/[\s^2^(Fo^2^)+(0.1157P)^2^+22.9013P] where P=(Fo^2^+2Fc^2^)/3'
_refine_ls_weighting_scheme calc
_refine_ls_wR_factor_gt 0.2438
_refine_ls_wR_factor_ref 0.2659
_reflns_Friedel_coverage 0.000
_reflns_number_gt 4674
_reflns_number_total 6215
_reflns_threshold_expression 'I > 2\s(I)'
_cod_data_source_file c6sc01843b2.cif
_cod_data_source_block mo_GACP055_2_0m
_cod_depositor_comments
;
The following automatic conversions were performed:

'_symmetry_cell_setting' value 'Monoclinic' changed to 'monoclinic'
according to
/usr/data/users/saulius/crontab/automatic-downloads/current/RSC/lib/dictionaries/cif_core.dic
dictionary named 'cif_core.dic' version 2.4.2 from 2011-04-26.

'_exptl_absorpt_correction_type' value 'Multi-scan' changed to
'multi-scan' according to
/usr/data/users/saulius/crontab/automatic-downloads/current/RSC/lib/dictionaries/cif_core.dic
dictionary named 'cif_core.dic' version 2.4.2 from 2011-04-26.

Automatic conversion script
Id: cif_fix_values 4268 2015-11-12 08:31:59Z antanas 
;
_cod_original_sg_symbol_H-M P2(1)/n
_cod_original_formula_sum 'C136.50 H112 Cl4 N10 O2'
_cod_database_code 1544044
_shelx_space_group_comment
;
The symmetry employed for this shelxl refinement is uniquely defined
by the following loop, which should always be used as a source of
symmetry information in preference to the above space-group names.
They are only intended as comments.
;
_shelx_estimated_absorpt_t_min 0.998
_shelx_estimated_absorpt_t_max 0.998
_shelxl_version_number 2014-3

loop_
_space_group_symop_operation_xyz
'x, y, z'
'-x+1/2, y+1/2, -z+1/2'
'-x, -y, -z'
'x-1/2, -y-1/2, z-1/2'

loop_
_atom_site_label
_atom_site_type_symbol
_atom_site_fract_x
_atom_site_fract_y
_atom_site_fract_z
_atom_site_U_iso_or_equiv
_atom_site_adp_type
_atom_site_occupancy
_atom_site_site_symmetry_order
_atom_site_calc_flag
_atom_site_refinement_flags_posn
_atom_site_refinement_flags_adp
_atom_site_refinement_flags_occupancy
_atom_site_disorder_assembly
_atom_site_disorder_group
N1 N 0.8090(6) 0.2212(2) 0.3170(3) 0.0308(14) Uani 1 1 d . . . . .
H1 H 0.7987 0.2555 0.3062 0.037 Uiso 1 1 calc R U . . .
N2 N 0.9294(6) 0.2738(2) 0.1975(3) 0.0322(15) Uani 1 1 d . . . . .
H2A H 0.8957 0.2955 0.2217 0.039 Uiso 1 1 calc R U . . .
N3 N 0.6672(6) 0.3341(2) 0.1295(3) 0.0350(15) Uani 1 1 d . . . . .
H3A H 0.7061 0.3362 0.1734 0.042 Uiso 1 1 calc R U . . .
N4 N 0.5466(6) 0.2785(2) 0.2465(3) 0.0302(14) Uani 1 1 d . . . . .
H4 H 0.6166 0.2967 0.2607 0.036 Uiso 1 1 calc R U . . .
C1 C 0.7233(7) 0.1898(2) 0.3365(3) 0.0312(18) Uani 1 1 d . . . . .
C2 C 0.7710(8) 0.1394(3) 0.3473(4) 0.043(2) Uani 1 1 d . . . . .
H2 H 0.7316 0.1090 0.3606 0.051 Uiso 1 1 calc R U . . .
C3 C 0.8905(8) 0.1401(3) 0.3350(4) 0.044(2) Uani 1 1 d . . . . .
H3 H 0.9447 0.1101 0.3388 0.052 Uiso 1 1 calc R U . . .
C4 C 0.9146(7) 0.1913(3) 0.3168(3) 0.0334(18) Uani 1 1 d . . . . .
C5 C 1.0260(7) 0.2140(2) 0.2974(3) 0.0324(17) Uani 1 1 d . . . . .
C6 C 1.1273(8) 0.1705(3) 0.3121(4) 0.044(2) Uani 1 1 d . . . . .
H6A H 1.0980 0.1393 0.2827 0.066 Uiso 1 1 calc R U . . .
H6B H 1.1458 0.1596 0.3602 0.066 Uiso 1 1 calc R U . . .
H6C H 1.2030 0.1848 0.3028 0.066 Uiso 1 1 calc R U . . .
C7 C 1.0788(7) 0.2638(2) 0.3396(3) 0.0312(17) Uani 1 1 d . . . . .
C8 C 1.0551(7) 0.2779(3) 0.4011(3) 0.0324(18) Uani 1 1 d . . . . .
H8 H 1.0003 0.2562 0.4183 0.039 Uiso 1 1 calc R U . . .
C9 C 1.1091(7) 0.3226(3) 0.4379(3) 0.0348(18) Uani 1 1 d . . . . .
H9 H 1.0918 0.3308 0.4801 0.042 Uiso 1 1 calc R U . . .
C10 C 1.1878(7) 0.3554(3) 0.4138(3) 0.0325(18) Uani 1 1 d . . . . .
C11 C 1.2152(7) 0.3419(3) 0.3533(4) 0.0356(18) Uani 1 1 d . . . . .
H11 H 1.2709 0.3637 0.3368 0.043 Uiso 1 1 calc R U . . .
C12 C 1.1614(7) 0.2965(3) 0.3162(4) 0.0384(19) Uani 1 1 d . . . . .
H12 H 1.1810 0.2877 0.2748 0.046 Uiso 1 1 calc R U . . .
C13 C 1.2441(7) 0.4035(3) 0.4500(4) 0.0395(19) Uani 1 1 d . . . . .
C14 C 1.2874(9) 0.4428(3) 0.4781(4) 0.054(2) Uani 1 1 d . . . . .
H14 H 1.3226 0.4748 0.5009 0.065 Uiso 1 1 calc R U . . .
C15 C 0.9947(7) 0.2281(3) 0.2229(3) 0.0353(19) Uani 1 1 d . . . . .
C16 C 1.0305(8) 0.2054(3) 0.1689(4) 0.043(2) Uani 1 1 d . . . . .
H16 H 1.0776 0.1733 0.1705 0.051 Uiso 1 1 calc R U . . .
C17 C 0.9846(8) 0.2382(3) 0.1113(4) 0.047(2) Uani 1 1 d . . . . .
H17 H 0.9944 0.2316 0.0669 0.056 Uiso 1 1 calc R U . . .
C18 C 0.9228(7) 0.2816(3) 0.1293(3) 0.0358(18) Uani 1 1 d . . . . .
C19 C 0.8658(7) 0.3304(2) 0.0907(3) 0.0339(18) Uani 1 1 d D . . . .
C20 C 0.8972(8) 0.3303(3) 0.0204(3) 0.049(2) Uani 1 1 d . . . . .
H20A H 0.9879 0.3310 0.0280 0.073 Uiso 1 1 calc R U . . .
H20B H 0.8603 0.3620 -0.0060 0.073 Uiso 1 1 calc R U . . .
H20C H 0.8632 0.2977 -0.0050 0.073 Uiso 1 1 calc R U . . .
C21 C 0.920(2) 0.3826(5) 0.1276(17) 0.031(3) Uani 0.65 1 d D U P A 1
C22 C 1.0465(17) 0.3848(4) 0.1629(8) 0.032(3) Uani 0.65 1 d D U P A 1
H22 H 1.0984 0.3546 0.1624 0.038 Uiso 0.65 1 calc R U P A 1
C23 C 1.0975(14) 0.4312(4) 0.1992(10) 0.033(3) Uani 0.65 1 d D U P A 1
H23 H 1.1811 0.4311 0.2271 0.040 Uiso 0.65 1 calc R U P A 1
C24 C 1.0254(12) 0.4773(4) 0.1941(9) 0.035(3) Uani 0.65 1 d D U P A 1
C25 C 0.8987(12) 0.4762(5) 0.1570(7) 0.034(3) Uani 0.65 1 d D U P A 1
H25 H 0.8485 0.5074 0.1540 0.040 Uiso 0.65 1 calc R U P A 1
C26 C 0.8489(14) 0.4293(5) 0.1254(9) 0.034(3) Uani 0.65 1 d D U P A 1
H26 H 0.7630 0.4285 0.1012 0.040 Uiso 0.65 1 calc R U P A 1
C27 C 1.0785(13) 0.5250(4) 0.2319(6) 0.035(3) Uani 0.65 1 d D U P A 1
C28 C 1.1160(14) 0.5641(5) 0.2641(6) 0.046(3) Uani 0.65 1 d D U P A 1
H28 H 1.1460 0.5955 0.2899 0.055 Uiso 0.65 1 calc R U P A 1
C21' C 0.927(4) 0.3804(12) 0.130(4) 0.038(5) Uani 0.35 1 d D U P A 2
C22' C 1.049(3) 0.3786(7) 0.1729(16) 0.041(5) Uani 0.35 1 d D U P A 2
H22' H 1.0864 0.3450 0.1884 0.049 Uiso 0.35 1 calc R U P A 2
C23' C 1.115(2) 0.4267(8) 0.1927(19) 0.042(5) Uani 0.35 1 d D U P A 2
H23' H 1.2032 0.4264 0.2088 0.050 Uiso 0.35 1 calc R U P A 2
C24' C 1.049(2) 0.4746(8) 0.1882(18) 0.042(5) Uani 0.35 1 d D U P A 2
C25' C 0.924(2) 0.4770(9) 0.1482(15) 0.039(5) Uani 0.35 1 d D U P A 2
H25' H 0.8804 0.5102 0.1415 0.047 Uiso 0.35 1 calc R U P A 2
C26' C 0.867(2) 0.4305(11) 0.1192(18) 0.038(5) Uani 0.35 1 d D U P A 2
H26' H 0.7843 0.4324 0.0905 0.046 Uiso 0.35 1 calc R U P A 2
C27' C 1.116(2) 0.5233(8) 0.2156(13) 0.047(5) Uani 0.35 1 d D U P A 2
C28' C 1.169(3) 0.5610(9) 0.2449(13) 0.055(6) Uani 0.35 1 d D U P A 2
H28' H 1.2124 0.5913 0.2684 0.066 Uiso 0.35 1 calc R U P A 2
C29 C 0.7268(8) 0.3298(3) 0.0766(3) 0.037(2) Uani 1 1 d . . . . .
C30 C 0.6347(8) 0.3281(3) 0.0178(3) 0.044(2) Uani 1 1 d . . . . .
H30 H 0.6458 0.3252 -0.0268 0.053 Uiso 1 1 calc R U . . .
C31 C 0.5193(8) 0.3313(3) 0.0334(3) 0.046(2) Uani 1 1 d . . . . .
H31 H 0.4395 0.3312 0.0012 0.056 Uiso 1 1 calc R U . . .
C32 C 0.5416(8) 0.3347(3) 0.1033(3) 0.0348(18) Uani 1 1 d . . . . .
C33 C 0.4564(7) 0.3413(3) 0.1481(3) 0.0375(19) Uani 1 1 d . . . . .
C34 C 0.3227(8) 0.3510(4) 0.1008(4) 0.055(2) Uani 1 1 d . . . . .
H34A H 0.3244 0.3808 0.0694 0.083 Uiso 1 1 calc R U . . .
H34B H 0.2664 0.3600 0.1288 0.083 Uiso 1 1 calc R U . . .
H34C H 0.2931 0.3183 0.0744 0.083 Uiso 1 1 calc R U . . .
C35 C 0.4904(7) 0.3912(3) 0.1944(3) 0.0349(18) Uani 1 1 d . . . . .
C36 C 0.5478(7) 0.4354(3) 0.1738(4) 0.041(2) Uani 1 1 d . . . . .
H36 H 0.5677 0.4342 0.1312 0.049 Uiso 1 1 calc R U . . .
C37 C 0.5764(8) 0.4809(3) 0.2140(4) 0.043(2) Uani 1 1 d . . . . .
H37 H 0.6173 0.5102 0.1992 0.052 Uiso 1 1 calc R U . . .
C38 C 0.5464(7) 0.4843(3) 0.2753(4) 0.041(2) Uani 1 1 d . . . . .
C39 C 0.4861(7) 0.4407(3) 0.2966(4) 0.0406(19) Uani 1 1 d . . . . .
H39 H 0.4641 0.4424 0.3386 0.049 Uiso 1 1 calc R U . . .
C40 C 0.4588(7) 0.3948(3) 0.2553(4) 0.0390(19) Uani 1 1 d . . . . .
H40 H 0.4175 0.3654 0.2696 0.047 Uiso 1 1 calc R U . . .
C41 C 0.5757(8) 0.5320(3) 0.3168(4) 0.047(2) Uani 1 1 d . . . . .
C42 C 0.5995(9) 0.5718(4) 0.3500(4) 0.058(2) Uani 1 1 d . . . . .
H42 H 0.6185 0.6037 0.3766 0.070 Uiso 1 1 calc R U . . .
C43 C 0.4520(7) 0.2915(3) 0.1907(3) 0.0339(18) Uani 1 1 d . . . . .
C44 C 0.3617(7) 0.2535(3) 0.1853(4) 0.0389(19) Uani 1 1 d . . . . .
H44 H 0.2843 0.2521 0.1511 0.047 Uiso 1 1 calc R U . . .
C45 C 0.4036(7) 0.2167(3) 0.2395(4) 0.040(2) Uani 1 1 d . . . . .
H45 H 0.3596 0.1859 0.2479 0.048 Uiso 1 1 calc R U . . .
C46 C 0.5177(7) 0.2330(3) 0.2778(3) 0.0352(19) Uani 1 1 d . . . . .
C47 C 0.6022(7) 0.2117(3) 0.3448(3) 0.0341(18) Uani 1 1 d . . . . .
C48 C 0.5307(8) 0.1655(3) 0.3709(4) 0.046(2) Uani 1 1 d . . . . .
H48A H 0.5134 0.1362 0.3374 0.070 Uiso 1 1 calc R U . . .
H48B H 0.4519 0.1795 0.3766 0.070 Uiso 1 1 calc R U . . .
H48C H 0.5820 0.1520 0.4149 0.070 Uiso 1 1 calc R U . . .
C49 C 0.6215(7) 0.2556(2) 0.3996(3) 0.0263(17) Uani 1 1 d . . . . .
C50 C 0.5242(7) 0.2911(3) 0.4004(3) 0.0334(18) Uani 1 1 d . . . . .
H50 H 0.4473 0.2883 0.3660 0.040 Uiso 1 1 calc R U . . .
C51 C 0.5381(7) 0.3299(3) 0.4503(3) 0.0325(18) Uani 1 1 d . . . . .
H51 H 0.4712 0.3538 0.4494 0.039 Uiso 1 1 calc R U . . .
C52 C 0.6488(8) 0.3345(3) 0.5021(3) 0.0324(19) Uani 1 1 d . . . . .
C53 C 0.7455(7) 0.2989(3) 0.5031(3) 0.0324(18) Uani 1 1 d . . . . .
H53 H 0.8217 0.3011 0.5382 0.039 Uiso 1 1 calc R U . . .
C54 C 0.7293(8) 0.2597(2) 0.4519(4) 0.0338(19) Uani 1 1 d . . . . .
H54 H 0.7951 0.2351 0.4533 0.041 Uiso 1 1 calc R U . . .
C55 C 0.6644(8) 0.3775(3) 0.5516(4) 0.041(2) Uani 1 1 d . . . . .
C56 C 0.6714(9) 0.4154(3) 0.5879(4) 0.053(2) Uani 1 1 d . . . . .
H56 H 0.6771 0.4458 0.6169 0.064 Uiso 1 1 calc R U . . .
N1B N 0.8257(5) 0.37532(19) 0.3215(2) 0.0226(13) Uani 1 1 d . . . . .
O1B O 0.7840(4) 0.33570(15) 0.2762(2) 0.0273(11) Uani 1 1 d . . . . .
C1B C 0.7798(7) 0.3792(3) 0.3762(3) 0.0309(17) Uani 1 1 d . . . . .
H1B H 0.7145 0.3561 0.3804 0.037 Uiso 1 1 calc R U . . .
C2B C 0.8279(7) 0.4168(3) 0.4257(3) 0.0342(18) Uani 1 1 d . . . . .
H2B H 0.7962 0.4191 0.4646 0.041 Uiso 1 1 calc R U . . .
C3B C 0.9205(6) 0.4511(2) 0.4201(3) 0.0249(16) Uani 1 1 d . . . . .
C4B C 0.9604(7) 0.4480(2) 0.3609(3) 0.0303(17) Uani 1 1 d . . . . .
H4B H 1.0214 0.4725 0.3541 0.036 Uiso 1 1 calc R U . . .
C5B C 0.9124(6) 0.4099(2) 0.3126(3) 0.0275(16) Uani 1 1 d . . . . .
H5B H 0.9405 0.4079 0.2725 0.033 Uiso 1 1 calc R U . . .
C6B C 0.9761(7) 0.4865(2) 0.4755(3) 0.0288(16) Uani 1 1 d . . . . .
C1R C 0.6275(10) 0.1474(4) 0.1656(4) 0.070(3) Uani 1 1 d . . . . .
H1R1 H 0.5756 0.1625 0.1937 0.084 Uiso 1 1 calc R U . . .
H1R2 H 0.7002 0.1293 0.1966 0.084 Uiso 1 1 calc R U . . .
Cl1R Cl 0.6776(4) 0.19794(11) 0.12356(14) 0.1019(12) Uani 1 1 d . . . . .
Cl2R Cl 0.5406(3) 0.10079(11) 0.10805(14) 0.0987(11) Uani 1 1 d . . . . .
C1S C 0.3472(10) 0.4989(6) 0.0144(7) 0.063(3) Uani 0.4 1 d DG U P B -1
H1SA H 0.2667 0.4977 0.0230 0.075 Uiso 0.2 1 d R U P B -1
C2S C 0.3823(12) 0.4595(5) -0.0252(8) 0.064(3) Uani 0.4 1 d DG U P B -1
H2S H 0.3263 0.4312 -0.0442 0.077 Uiso 0.4 1 calc R U P B -1
C3S C 0.4993(13) 0.4614(6) -0.0371(8) 0.063(3) Uani 0.4 1 d DG U P B -1
H3S H 0.5232 0.4345 -0.0642 0.075 Uiso 0.4 1 calc R U P B -1
C4S C 0.5812(10) 0.5029(6) -0.0094(8) 0.061(3) Uani 0.4 1 d DG U P B -1
H4SA H 0.6620 0.5042 -0.0177 0.073 Uiso 0.2 1 d R U P B -1
C5S C 0.5462(11) 0.5423(6) 0.0302(8) 0.060(3) Uani 0.4 1 d DG U P B -1
H5S H 0.6022 0.5706 0.0491 0.072 Uiso 0.4 1 calc R U P B -1
C6S C 0.4292(12) 0.5403(5) 0.0421(7) 0.062(3) Uani 0.4 1 d DG U P B -1
H6S H 0.4052 0.5673 0.0692 0.074 Uiso 0.4 1 calc R U P B -1
C7S C 0.2233(13) 0.4966(9) 0.0269(11) 0.061(4) Uani 0.2 1 d D U P B -1
H7S1 H 0.1910 0.4598 0.0195 0.091 Uiso 0.2 1 calc R U P B -1
H7S2 H 0.1665 0.5210 -0.0048 0.091 Uiso 0.2 1 calc R U P B -1
H7S3 H 0.2299 0.5075 0.0741 0.091 Uiso 0.2 1 calc R U P B -1
C7S' C 0.7054(13) 0.5049(10) -0.0222(12) 0.053(5) Uani 0.2 1 d D U P B -1
H7S4 H 0.7541 0.4734 -0.0013 0.080 Uiso 0.2 1 calc R U P B -1
H7S5 H 0.7486 0.5377 -0.0021 0.080 Uiso 0.2 1 calc R U P B -1
H7S6 H 0.6959 0.5047 -0.0716 0.080 Uiso 0.2 1 calc R U P B -1
C1T C 0.294(2) 0.4840(9) 0.0054(12) 0.086(6) Uani 0.2 1 d D U P C -2
C2T C 0.296(2) 0.5230(9) 0.0547(12) 0.086(6) Uani 0.2 1 d D U P C -2
H2T H 0.3695 0.5432 0.0736 0.104 Uiso 0.2 1 calc R U P C -2
C3T C 0.190(3) 0.5323(10) 0.0763(12) 0.086(6) Uani 0.2 1 d D U P C -2
H3T H 0.1907 0.5589 0.1100 0.103 Uiso 0.2 1 calc R U P C -2
C4T C 0.082(3) 0.5029(12) 0.0486(15) 0.086(6) Uani 0.2 1 d D U P C -2
H4T H 0.0092 0.5094 0.0634 0.103 Uiso 0.2 1 calc R U P C -2
C5T C 0.080(2) 0.4639(12) -0.0007(16) 0.085(6) Uani 0.2 1 d D U P C -2
H5T H 0.0060 0.4437 -0.0196 0.102 Uiso 0.2 1 calc R U P C -2
C6T C 0.186(3) 0.4546(10) -0.0222(13) 0.085(6) Uani 0.2 1 d D U P C -2
H6T H 0.1851 0.4280 -0.0559 0.102 Uiso 0.2 1 calc R U P C -2
C7T C 0.406(3) 0.4741(15) -0.018(2) 0.085(7) Uani 0.2 1 d D U P C -2
H7T1 H 0.4275 0.4358 -0.0126 0.128 Uiso 0.2 1 calc R U P C -2
H7T2 H 0.4756 0.4953 0.0102 0.128 Uiso 0.2 1 calc R U P C -2
H7T3 H 0.3903 0.4844 -0.0658 0.128 Uiso 0.2 1 calc R U P C -2
C1X C 0.239(3) 0.5303(9) 0.0804(11) 0.069(7) Uani 0.15 1 d D U P D 3
C2X C 0.173(2) 0.4898(9) 0.0386(13) 0.068(7) Uani 0.15 1 d D U P D 3
H2X H 0.0938 0.4789 0.0428 0.081 Uiso 0.15 1 calc R U P D 3
C3X C 0.224(3) 0.4655(10) -0.0094(13) 0.066(7) Uani 0.15 1 d D U P D 3
H3X H 0.1788 0.4378 -0.0380 0.079 Uiso 0.15 1 calc R U P D 3
C4X C 0.340(3) 0.4814(14) -0.0156(16) 0.068(7) Uani 0.15 1 d D U P D 3
H4X H 0.3739 0.4647 -0.0485 0.081 Uiso 0.15 1 calc R U P D 3
C5X C 0.405(3) 0.5219(15) 0.0262(19) 0.069(7) Uani 0.15 1 d D U P D 3
H5X H 0.4844 0.5328 0.0220 0.083 Uiso 0.15 1 calc R U P D 3
C6X C 0.355(3) 0.5463(12) 0.0742(16) 0.070(7) Uani 0.15 1 d D U P D 3
H6X H 0.3993 0.5739 0.1028 0.084 Uiso 0.15 1 calc R U P D 3
C7X C 0.185(4) 0.5561(15) 0.1311(17) 0.075(8) Uani 0.15 1 d D U P D 3
H7X1 H 0.2199 0.5394 0.1760 0.112 Uiso 0.15 1 calc R U P D 3
H7X2 H 0.0944 0.5515 0.1173 0.112 Uiso 0.15 1 calc R U P D 3
H7X3 H 0.2054 0.5945 0.1339 0.112 Uiso 0.15 1 calc R U P D 3

loop_
_atom_site_aniso_label
_atom_site_aniso_U_11
_atom_site_aniso_U_22
_atom_site_aniso_U_33
_atom_site_aniso_U_23
_atom_site_aniso_U_13
_atom_site_aniso_U_12
N1 0.045(4) 0.022(3) 0.032(3) -0.005(2) 0.022(3) -0.003(3)
N2 0.045(4) 0.031(3) 0.026(3) -0.006(2) 0.020(3) 0.000(3)
N3 0.046(5) 0.039(3) 0.022(3) -0.002(2) 0.013(3) -0.001(3)
N4 0.034(4) 0.034(3) 0.027(3) -0.010(3) 0.015(3) -0.016(3)
C1 0.045(5) 0.025(4) 0.028(4) -0.006(3) 0.018(4) -0.006(3)
C2 0.055(6) 0.030(4) 0.054(5) -0.009(3) 0.032(5) -0.013(4)
C3 0.065(6) 0.023(4) 0.050(5) -0.007(3) 0.025(5) -0.002(4)
C4 0.047(5) 0.028(4) 0.030(4) -0.009(3) 0.019(4) -0.003(3)
C5 0.043(5) 0.025(4) 0.031(4) -0.006(3) 0.014(4) 0.002(3)
C6 0.057(6) 0.035(4) 0.045(4) -0.006(3) 0.022(4) 0.000(4)
C7 0.033(5) 0.026(4) 0.033(4) -0.001(3) 0.007(4) 0.012(3)
C8 0.045(5) 0.030(4) 0.026(4) 0.001(3) 0.016(4) 0.005(3)
C9 0.047(5) 0.036(4) 0.023(4) 0.000(3) 0.011(4) 0.010(4)
C10 0.039(5) 0.031(4) 0.025(4) -0.005(3) 0.005(4) 0.004(3)
C11 0.034(5) 0.037(4) 0.041(4) -0.004(3) 0.019(4) -0.003(3)
C12 0.043(5) 0.044(4) 0.034(4) -0.008(3) 0.022(4) -0.003(4)
C13 0.031(5) 0.051(5) 0.034(4) -0.006(4) 0.004(4) 0.005(4)
C14 0.059(7) 0.046(5) 0.057(5) -0.021(4) 0.018(5) -0.008(4)
C15 0.051(6) 0.029(4) 0.031(4) -0.009(3) 0.021(4) -0.006(3)
C16 0.056(6) 0.035(4) 0.046(5) -0.016(4) 0.028(4) -0.001(4)
C17 0.070(7) 0.044(4) 0.036(4) -0.016(4) 0.033(5) -0.004(4)
C18 0.043(5) 0.042(4) 0.026(4) -0.011(3) 0.017(4) -0.009(4)
C19 0.038(5) 0.043(4) 0.026(4) -0.005(3) 0.017(4) -0.005(3)
C20 0.068(7) 0.058(5) 0.028(4) -0.005(4) 0.027(4) -0.009(4)
C21 0.044(5) 0.029(4) 0.024(5) 0.001(4) 0.020(4) -0.008(4)
C22 0.042(5) 0.031(4) 0.030(5) 0.003(4) 0.023(5) -0.007(4)
C23 0.042(5) 0.030(4) 0.033(5) 0.004(4) 0.018(4) -0.007(4)
C24 0.045(5) 0.029(4) 0.033(5) 0.005(3) 0.015(4) -0.006(3)
C25 0.045(5) 0.027(4) 0.031(5) 0.005(4) 0.014(5) -0.003(4)
C26 0.045(5) 0.029(4) 0.029(5) 0.005(4) 0.013(5) -0.006(4)
C27 0.046(6) 0.028(4) 0.033(5) 0.007(3) 0.015(5) -0.006(4)
C28 0.059(8) 0.030(5) 0.043(7) 0.008(4) 0.002(6) -0.009(6)
C21' 0.032(9) 0.053(9) 0.034(10) -0.001(7) 0.016(7) -0.002(6)
C22' 0.033(8) 0.054(9) 0.038(10) 0.000(7) 0.014(8) -0.001(6)
C23' 0.032(8) 0.054(9) 0.040(9) 0.000(7) 0.013(8) -0.001(6)
C24' 0.033(8) 0.053(9) 0.041(9) 0.002(6) 0.011(7) -0.003(6)
C25' 0.031(8) 0.052(9) 0.038(9) 0.002(7) 0.013(7) -0.002(6)
C26' 0.030(8) 0.053(9) 0.035(9) 0.002(7) 0.015(7) -0.003(6)
C27' 0.037(9) 0.054(9) 0.046(10) 0.003(7) 0.006(8) -0.004(6)
C28' 0.042(12) 0.058(11) 0.057(12) 0.008(9) 0.002(10) -0.013(9)
C29 0.061(6) 0.031(4) 0.027(4) -0.008(3) 0.027(5) -0.013(3)
C30 0.059(6) 0.063(5) 0.012(4) -0.011(3) 0.011(4) -0.028(4)
C31 0.056(6) 0.060(5) 0.021(4) -0.009(3) 0.006(4) -0.024(4)
C32 0.039(6) 0.038(4) 0.027(4) -0.002(3) 0.008(4) -0.007(3)
C33 0.039(6) 0.045(4) 0.029(4) -0.003(3) 0.010(4) -0.008(3)
C34 0.048(7) 0.076(6) 0.041(5) -0.002(4) 0.012(5) -0.003(4)
C35 0.028(5) 0.049(4) 0.026(4) 0.001(3) 0.005(4) 0.009(3)
C36 0.048(6) 0.040(4) 0.038(4) 0.008(4) 0.019(4) 0.008(4)
C37 0.060(6) 0.033(4) 0.042(4) 0.005(3) 0.024(4) 0.006(4)
C38 0.047(6) 0.029(4) 0.047(5) 0.002(3) 0.011(4) 0.009(3)
C39 0.043(6) 0.048(5) 0.033(4) -0.002(4) 0.014(4) 0.009(4)
C40 0.040(5) 0.039(4) 0.040(4) -0.001(3) 0.014(4) -0.004(3)
C41 0.058(6) 0.041(5) 0.051(5) 0.002(4) 0.026(5) 0.006(4)
C42 0.071(7) 0.049(5) 0.059(5) -0.007(5) 0.026(5) 0.002(4)
C43 0.032(5) 0.049(4) 0.020(4) -0.012(3) 0.005(4) -0.010(4)
C44 0.033(5) 0.056(5) 0.029(4) -0.010(4) 0.011(4) -0.011(4)
C45 0.042(6) 0.046(4) 0.037(4) -0.015(4) 0.022(4) -0.023(4)
C46 0.046(6) 0.037(4) 0.027(4) -0.013(3) 0.017(4) -0.017(4)
C47 0.046(5) 0.031(4) 0.034(4) -0.008(3) 0.024(4) -0.017(3)
C48 0.070(7) 0.037(4) 0.039(4) -0.006(3) 0.026(4) -0.020(4)
C49 0.032(5) 0.032(4) 0.017(4) -0.004(3) 0.010(4) -0.012(3)
C50 0.039(5) 0.037(4) 0.031(4) -0.008(3) 0.020(4) -0.012(3)
C51 0.036(5) 0.038(4) 0.029(4) -0.006(3) 0.020(4) -0.003(3)
C52 0.048(6) 0.031(4) 0.026(4) -0.004(3) 0.022(4) -0.009(3)
C53 0.040(5) 0.037(4) 0.021(4) -0.004(3) 0.011(4) -0.007(3)
C54 0.048(6) 0.028(4) 0.036(4) 0.002(3) 0.029(5) -0.002(3)
C55 0.060(6) 0.040(4) 0.033(4) -0.001(4) 0.028(4) -0.003(4)
C56 0.072(7) 0.050(5) 0.044(5) -0.022(4) 0.027(5) -0.014(4)
N1B 0.027(4) 0.023(3) 0.019(3) -0.008(2) 0.009(3) -0.001(2)
O1B 0.036(3) 0.026(2) 0.021(2) -0.0116(19) 0.010(2) -0.007(2)
C1B 0.029(5) 0.034(4) 0.037(4) -0.008(3) 0.021(4) -0.005(3)
C2B 0.045(5) 0.038(4) 0.028(4) -0.012(3) 0.024(4) -0.010(4)
C3B 0.028(5) 0.025(3) 0.022(3) -0.005(3) 0.008(3) 0.001(3)
C4B 0.037(5) 0.029(4) 0.027(4) -0.007(3) 0.012(4) -0.010(3)
C5B 0.030(5) 0.033(4) 0.024(4) -0.003(3) 0.015(3) -0.006(3)
C6B 0.032(5) 0.026(4) 0.034(4) -0.006(3) 0.018(4) -0.003(3)
C1R 0.085(8) 0.079(6) 0.053(5) -0.025(5) 0.033(6) -0.014(5)
Cl1R 0.163(3) 0.0697(17) 0.0676(17) -0.0117(13) 0.0210(19) -0.0472(18)
Cl2R 0.140(3) 0.0759(17) 0.0734(17) -0.0124(14) 0.0173(18) -0.0496(18)
C1S 0.063(4) 0.063(4) 0.061(4) 0.001(3) 0.014(3) -0.001(3)
C2S 0.065(4) 0.064(4) 0.061(4) -0.001(3) 0.014(3) -0.001(3)
C3S 0.065(4) 0.062(4) 0.060(4) 0.000(3) 0.015(3) 0.000(3)
C4S 0.063(4) 0.059(4) 0.059(4) 0.001(3) 0.015(3) 0.003(3)
C5S 0.062(4) 0.061(4) 0.057(4) 0.000(3) 0.017(3) 0.001(3)
C6S 0.062(4) 0.062(4) 0.060(4) -0.001(3) 0.015(3) -0.001(3)
C7S 0.063(5) 0.060(6) 0.058(6) 0.005(4) 0.015(4) -0.002(4)
C7S' 0.061(6) 0.052(8) 0.045(8) 0.005(7) 0.012(6) 0.008(6)
C1T 0.086(7) 0.085(7) 0.086(7) 0.003(3) 0.022(4) 0.001(3)
C2T 0.086(7) 0.085(7) 0.087(7) 0.002(3) 0.022(4) 0.000(3)
C3T 0.087(7) 0.085(7) 0.086(7) 0.002(3) 0.023(4) -0.001(3)
C4T 0.087(7) 0.086(7) 0.086(7) 0.000(3) 0.023(4) 0.000(3)
C5T 0.086(7) 0.085(7) 0.084(7) 0.001(3) 0.024(4) 0.000(3)
C6T 0.086(7) 0.084(7) 0.084(7) 0.002(3) 0.023(4) 0.001(3)
C7T 0.086(8) 0.084(10) 0.085(10) 0.001(7) 0.021(6) -0.001(7)
C1X 0.069(7) 0.068(7) 0.068(7) 0.001(3) 0.018(4) 0.000(3)
C2X 0.068(7) 0.067(7) 0.067(7) 0.002(3) 0.018(4) 0.000(3)
C3X 0.066(7) 0.065(7) 0.067(7) 0.002(3) 0.018(4) 0.000(3)
C4X 0.067(7) 0.067(7) 0.068(7) 0.000(3) 0.017(4) 0.001(3)
C5X 0.069(7) 0.068(7) 0.069(7) -0.001(3) 0.017(4) 0.000(3)
C6X 0.070(7) 0.069(7) 0.070(7) -0.001(3) 0.017(4) 0.000(3)
C7X 0.074(10) 0.075(10) 0.075(10) -0.004(6) 0.020(6) 0.000(7)

loop_
_atom_type_symbol
_atom_type_description
_atom_type_scat_dispersion_real
_atom_type_scat_dispersion_imag
_atom_type_scat_source
C C 0.0033 0.0016 'International Tables Vol C Tables 4.2.6.8 and 6.1.1.4'
H H 0.0000 0.0000 'International Tables Vol C Tables 4.2.6.8 and 6.1.1.4'
N N 0.0061 0.0033 'International Tables Vol C Tables 4.2.6.8 and 6.1.1.4'
O O 0.0106 0.0060 'International Tables Vol C Tables 4.2.6.8 and 6.1.1.4'
Cl Cl 0.1484 0.1585 'International Tables Vol C Tables 4.2.6.8 and 6.1.1.4'

loop_
_geom_angle_atom_site_label_1
_geom_angle_atom_site_label_2
_geom_angle_atom_site_label_3
_geom_angle
_geom_angle_site_symmetry_1
C1 N1 C4 110.6(5) .
C15 N2 C18 111.9(5) .
C32 N3 C29 110.6(6) .
C43 N4 C46 110.7(6) .
C2 C1 N1 107.4(6) .
C2 C1 C47 129.8(6) .
N1 C1 C47 122.8(5) .
C1 C2 C3 107.8(6) .
C4 C3 C2 108.7(7) .
C3 C4 N1 105.5(6) .
C3 C4 C5 130.7(7) .
N1 C4 C5 123.8(6) .
C15 C5 C4 111.6(6) .
C15 C5 C7 108.9(5) .
C4 C5 C7 112.1(5) .
C15 C5 C6 108.6(5) .
C4 C5 C6 107.4(5) .
C7 C5 C6 108.1(6) .
C8 C7 C12 117.4(6) .
C8 C7 C5 124.7(6) .
C12 C7 C5 117.9(6) .
C9 C8 C7 121.9(7) .
C10 C9 C8 120.5(6) .
C9 C10 C11 119.0(6) .
C9 C10 C13 122.4(6) .
C11 C10 C13 118.6(6) .
C10 C11 C12 120.5(6) .
C11 C12 C7 120.7(6) .
C14 C13 C10 178.5(9) .
N2 C15 C16 106.1(6) .
N2 C15 C5 121.9(5) .
C16 C15 C5 131.7(7) .
C15 C16 C17 107.7(6) .
C18 C17 C16 109.2(6) .
N2 C18 C17 105.1(6) .
N2 C18 C19 122.9(6) .
C17 C18 C19 131.9(6) .
C18 C19 C29 111.2(5) .
C18 C19 C21' 108.5(19) .
C29 C19 C21' 113(2) .
C18 C19 C21 112.0(10) .
C29 C19 C21 110.7(12) .
C18 C19 C20 108.1(6) .
C29 C19 C20 107.7(6) .
C21' C19 C20 108(3) .
C21 C19 C20 106.9(17) .
C22 C21 C26 118.0(7) .
C22 C21 C19 119.5(12) .
C26 C21 C19 122.4(12) .
C21 C22 C23 120.6(9) .
C24 C23 C22 119.8(9) .
C23 C24 C25 119.9(7) .
C23 C24 C27 119.4(9) .
C25 C24 C27 120.4(8) .
C26 C25 C24 119.1(8) .
C25 C26 C21 122.2(8) .
C28 C27 C24 176.2(14) .
C22' C21' C26' 117.9(8) .
C22' C21' C19 121.1(19) .
C26' C21' C19 121(2) .
C21' C22' C23' 119.7(12) .
C24' C23' C22' 119.0(11) .
C23' C24' C25' 119.6(8) .
C23' C24' C27' 119.1(10) .
C25' C24' C27' 120.5(10) .
C26' C25' C24' 118.8(9) .
C25' C26' C21' 122.3(9) .
C28' C27' C24' 173(3) .
C30 C29 N3 105.9(7) .
C30 C29 C19 132.0(6) .
N3 C29 C19 122.0(6) .
C29 C30 C31 108.7(6) .
C32 C31 C30 108.4(7) .
N3 C32 C31 106.4(7) .
N3 C32 C33 121.5(6) .
C31 C32 C33 132.0(8) .
C32 C33 C43 112.4(6) .
C32 C33 C35 111.7(6) .
C43 C33 C35 110.6(5) .
C32 C33 C34 107.6(6) .
C43 C33 C34 107.6(6) .
C35 C33 C34 106.7(6) .
C40 C35 C36 118.0(6) .
C40 C35 C33 121.3(6) .
C36 C35 C33 120.6(6) .
C37 C36 C35 121.4(6) .
C38 C37 C36 120.7(7) .
C37 C38 C39 119.0(7) .
C37 C38 C41 120.4(7) .
C39 C38 C41 120.5(6) .
C40 C39 C38 119.3(6) .
C35 C40 C39 121.5(7) .
C42 C41 C38 178.9(8) .
N4 C43 C44 106.9(6) .
N4 C43 C33 122.0(6) .
C44 C43 C33 131.1(7) .
C43 C44 C45 107.8(7) .
C46 C45 C44 108.4(6) .
C45 C46 N4 106.2(6) .
C45 C46 C47 131.6(6) .
N4 C46 C47 122.1(6) .
C1 C47 C46 112.4(5) .
C1 C47 C49 112.6(6) .
C46 C47 C49 109.3(6) .
C1 C47 C48 109.0(6) .
C46 C47 C48 107.9(6) .
C49 C47 C48 105.2(5) .
C54 C49 C50 117.5(6) .
C54 C49 C47 122.3(6) .
C50 C49 C47 120.0(7) .
C51 C50 C49 121.1(7) .
C50 C51 C52 120.9(7) .
C53 C52 C51 118.9(6) .
C53 C52 C55 121.0(7) .
C51 C52 C55 120.0(7) .
C52 C53 C54 119.2(7) .
C49 C54 C53 122.4(7) .
C56 C55 C52 174.5(8) .
O1B N1B C5B 120.5(5) .
O1B N1B C1B 118.7(5) .
C5B N1B C1B 120.8(5) .
N1B C1B C2B 119.6(6) .
C3B C2B C1B 121.2(6) .
C2B C3B C4B 117.5(6) .
C2B C3B C6B 119.7(5) .
C4B C3B C6B 122.8(6) .
C5B C4B C3B 120.3(6) .
N1B C5B C4B 120.4(5) .
C6B C6B C3B 175.9(9) 3_766
Cl1R C1R Cl2R 110.8(5) .
C2S C1S C6S 120.0 .
C2S C1S C7S 119.8(6) .
C6S C1S C7S 120.2(6) .
C3S C2S C1S 120.0 .
C2S C3S C4S 120.0 .
C3S C4S C5S 120.0 .
C3S C4S C7S' 119.9(6) .
C5S C4S C7S' 120.1(6) .
C6S C5S C4S 120.0 .
C5S C6S C1S 120.0 .
C6T C1T C2T 120.2(6) .
C6T C1T C7T 120.0(9) .
C2T C1T C7T 119.8(9) .
C3T C2T C1T 119.7(6) .
C2T C3T C4T 120.2(7) .
C5T C4T C3T 120.2(7) .
C4T C5T C6T 119.6(7) .
C1T C6T C5T 120.3(7) .
C6X C1X C2X 120.1(6) .
C6X C1X C7X 120.2(9) .
C2X C1X C7X 119.7(9) .
C3X C2X C1X 119.8(6) .
C2X C3X C4X 120.2(7) .
C3X C4X C5X 119.9(7) .
C6X C5X C4X 119.9(7) .
C1X C6X C5X 120.2(7) .

loop_
_geom_bond_atom_site_label_1
_geom_bond_atom_site_label_2
_geom_bond_distance
_geom_bond_site_symmetry_2
N1 C1 1.373(9) .
N1 C4 1.393(9) .
N2 C15 1.372(9) .
N2 C18 1.379(8) .
N3 C32 1.356(9) .
N3 C29 1.411(8) .
N4 C43 1.361(9) .
N4 C46 1.379(8) .
C1 C2 1.356(10) .
C1 C47 1.507(10) .
C2 C3 1.419(11) .
C3 C4 1.372(9) .
C4 C5 1.510(10) .
C5 C15 1.498(9) .
C5 C7 1.530(9) .
C5 C6 1.534(10) .
C7 C8 1.389(9) .
C7 C12 1.405(10) .
C8 C9 1.383(10) .
C9 C10 1.382(10) .
C10 C11 1.386(9) .
C10 C13 1.454(11) .
C11 C12 1.398(10) .
C13 C14 1.167(10) .
C15 C16 1.386(9) .
C16 C17 1.404(11) .
C17 C18 1.383(10) .
C18 C19 1.491(10) .
C19 C29 1.498(10) .
C19 C21' 1.536(10) .
C19 C21 1.540(8) .
C19 C20 1.558(9) .
C21 C22 1.394(11) .
C21 C26 1.403(13) .
C22 C23 1.404(12) .
C23 C24 1.388(11) .
C24 C25 1.408(12) .
C24 C27 1.447(11) .
C25 C26 1.373(10) .
C27 C28 1.183(12) .
C21' C22' 1.396(12) .
C21' C26' 1.403(13) .
C22' C23' 1.406(13) .
C23' C24' 1.389(12) .
C24' C25' 1.409(12) .
C24' C27' 1.448(12) .
C25' C26' 1.374(11) .
C27' C28' 1.183(13) .
C29 C30 1.347(10) .
C30 C31 1.408(11) .
C31 C32 1.375(9) .
C32 C33 1.492(10) .
C33 C43 1.519(10) .
C33 C35 1.540(10) .
C33 C34 1.557(12) .
C35 C40 1.377(9) .
C35 C36 1.391(10) .
C36 C37 1.382(10) .
C37 C38 1.377(10) .
C38 C39 1.404(10) .
C38 C41 1.439(11) .
C39 C40 1.402(10) .
C41 C42 1.187(11) .
C43 C44 1.363(10) .
C44 C45 1.410(10) .
C45 C46 1.359(10) .
C46 C47 1.524(10) .
C47 C49 1.533(9) .
C47 C48 1.568(9) .
C49 C54 1.374(10) .
C49 C50 1.401(10) .
C50 C51 1.377(9) .
C51 C52 1.392(10) .
C52 C53 1.391(10) .
C52 C55 1.445(10) .
C53 C54 1.400(9) .
C55 C56 1.185(10) .
N1B O1B 1.341(6) .
N1B C5B 1.342(8) .
N1B C1B 1.346(8) .
C1B C2B 1.371(9) .
C2B C3B 1.367(9) .
C3B C4B 1.393(9) .
C3B C6B 1.429(9) .
C4B C5B 1.363(9) .
C6B C6B 1.200(12) 3_766
C1R Cl1R 1.696(9) .
C1R Cl2R 1.742(9) .
C1S C2S 1.3900 .
C1S C6S 1.3900 .
C1S C7S 1.471(7) .
C2S C3S 1.3900 .
C3S C4S 1.3900 .
C4S C5S 1.3900 .
C4S C7S' 1.476(7) .
C5S C6S 1.3900 .
C1T C6T 1.387(5) .
C1T C2T 1.390(5) .
C1T C7T 1.472(8) .
C2T C3T 1.388(5) .
C3T C4T 1.390(5) .
C4T C5T 1.389(5) .
C5T C6T 1.390(5) .
C1X C6X 1.388(5) .
C1X C2X 1.390(5) .
C1X C7X 1.472(8) .
C2X C3X 1.389(5) .
C3X C4X 1.390(5) .
C4X C5X 1.390(5) .
C5X C6X 1.390(5) .

loop_
_geom_torsion_atom_site_label_1
_geom_torsion_atom_site_label_2
_geom_torsion_atom_site_label_3
_geom_torsion_atom_site_label_4
_geom_torsion
C4 N1 C1 C2 -1.5(8)
C4 N1 C1 C47 177.0(6)
N1 C1 C2 C3 0.9(8)
C47 C1 C2 C3 -177.5(7)
C1 C2 C3 C4 0.0(9)
C2 C3 C4 N1 -0.8(8)
C2 C3 C4 C5 -179.0(7)
C1 N1 C4 C3 1.4(8)
C1 N1 C4 C5 179.7(6)
C3 C4 C5 C15 109.9(8)
N1 C4 C5 C15 -67.9(8)
C3 C4 C5 C7 -127.6(7)
N1 C4 C5 C7 54.6(9)
C3 C4 C5 C6 -9.0(10)
N1 C4 C5 C6 173.2(6)
C15 C5 C7 C8 142.2(7)
C4 C5 C7 C8 18.3(10)
C6 C5 C7 C8 -100.0(8)
C15 C5 C7 C12 -40.7(9)
C4 C5 C7 C12 -164.7(6)
C6 C5 C7 C12 77.1(8)
C12 C7 C8 C9 0.7(10)
C5 C7 C8 C9 177.8(7)
C7 C8 C9 C10 0.9(11)
C8 C9 C10 C11 -2.1(11)
C8 C9 C10 C13 178.4(7)
C9 C10 C11 C12 1.6(11)
C13 C10 C11 C12 -178.9(7)
C10 C11 C12 C7 0.0(11)
C8 C7 C12 C11 -1.2(11)
C5 C7 C12 C11 -178.5(6)
C18 N2 C15 C16 -0.7(8)
C18 N2 C15 C5 173.5(6)
C4 C5 C15 N2 77.1(8)
C7 C5 C15 N2 -47.2(9)
C6 C5 C15 N2 -164.7(7)
C4 C5 C15 C16 -110.4(9)
C7 C5 C15 C16 125.3(8)
C6 C5 C15 C16 7.8(11)
N2 C15 C16 C17 -0.3(9)
C5 C15 C16 C17 -173.7(7)
C15 C16 C17 C18 1.1(9)
C15 N2 C18 C17 1.3(8)
C15 N2 C18 C19 -175.0(6)
C16 C17 C18 N2 -1.5(9)
C16 C17 C18 C19 174.4(8)
N2 C18 C19 C29 -72.4(8)
C17 C18 C19 C29 112.3(9)
N2 C18 C19 C21' 53(3)
C17 C18 C19 C21' -122(3)
N2 C18 C19 C21 52.1(19)
C17 C18 C19 C21 -123.2(18)
N2 C18 C19 C20 169.6(6)
C17 C18 C19 C20 -5.7(11)
C18 C19 C21 C22 36(3)
C29 C19 C21 C22 161(2)
C21' C19 C21 C22 23(75)
C20 C19 C21 C22 -82(3)
C18 C19 C21 C26 -146(3)
C29 C19 C21 C26 -21(4)
C21' C19 C21 C26 -159(81)
C20 C19 C21 C26 96(3)
C26 C21 C22 C23 5(4)
C19 C21 C22 C23 -178(2)
C21 C22 C23 C24 -7(3)
C22 C23 C24 C25 5(2)
C22 C23 C24 C27 179.8(18)
C23 C24 C25 C26 -1.0(19)
C27 C24 C25 C26 -175.8(12)
C24 C25 C26 C21 -1(3)
C22 C21 C26 C25 -1(4)
C19 C21 C26 C25 -178(2)
C18 C19 C21' C22' 28(7)
C29 C19 C21' C22' 152(5)
C21 C19 C21' C22' -165(84)
C20 C19 C21' C22' -89(6)
C18 C19 C21' C26' -159(6)
C29 C19 C21' C26' -35(8)
C21 C19 C21' C26' 7(72)
C20 C19 C21' C26' 84(7)
C26' C21' C22' C23' -11(8)
C19 C21' C22' C23' 162(5)
C21' C22' C23' C24' 20(6)
C22' C23' C24' C25' -17(4)
C22' C23' C24' C27' 173(4)
C23' C24' C25' C26' 5(4)
C27' C24' C25' C26' 175(3)
C24' C25' C26' C21' 3(6)
C22' C21' C26' C25' 0(9)
C19 C21' C26' C25' -173(4)
C32 N3 C29 C30 0.4(7)
C32 N3 C29 C19 177.5(6)
C18 C19 C29 C30 -116.8(8)
C21' C19 C29 C30 121(3)
C21 C19 C29 C30 118.0(17)
C20 C19 C29 C30 1.5(10)
C18 C19 C29 N3 66.9(7)
C21' C19 C29 N3 -56(3)
C21 C19 C29 N3 -58.3(17)
C20 C19 C29 N3 -174.8(6)
N3 C29 C30 C31 0.0(8)
C19 C29 C30 C31 -176.7(7)
C29 C30 C31 C32 -0.4(9)
C29 N3 C32 C31 -0.6(7)
C29 N3 C32 C33 -177.4(6)
C30 C31 C32 N3 0.6(8)
C30 C31 C32 C33 176.9(7)
N3 C32 C33 C43 -72.2(8)
C31 C32 C33 C43 111.9(9)
N3 C32 C33 C35 52.7(9)
C31 C32 C33 C35 -123.1(8)
N3 C32 C33 C34 169.5(6)
C31 C32 C33 C34 -6.4(10)
C32 C33 C35 C40 -155.6(7)
C43 C33 C35 C40 -29.6(10)
C34 C33 C35 C40 87.1(8)
C32 C33 C35 C36 28.2(10)
C43 C33 C35 C36 154.1(7)
C34 C33 C35 C36 -89.1(8)
C40 C35 C36 C37 2.2(11)
C33 C35 C36 C37 178.6(7)
C35 C36 C37 C38 -1.4(12)
C36 C37 C38 C39 0.1(12)
C36 C37 C38 C41 -179.6(7)
C37 C38 C39 C40 0.4(11)
C41 C38 C39 C40 -179.9(7)
C36 C35 C40 C39 -1.7(11)
C33 C35 C40 C39 -178.0(7)
C38 C39 C40 C35 0.4(12)
C46 N4 C43 C44 -0.9(7)
C46 N4 C43 C33 177.3(6)
C32 C33 C43 N4 75.4(8)
C35 C33 C43 N4 -50.1(9)
C34 C33 C43 N4 -166.3(6)
C32 C33 C43 C44 -106.9(9)
C35 C33 C43 C44 127.6(8)
C34 C33 C43 C44 11.4(10)
N4 C43 C44 C45 0.0(7)
C33 C43 C44 C45 -177.9(7)
C43 C44 C45 C46 0.8(8)
C44 C45 C46 N4 -1.3(7)
C44 C45 C46 C47 174.7(7)
C43 N4 C46 C45 1.4(7)
C43 N4 C46 C47 -175.1(6)
C2 C1 C47 C46 -118.7(8)
N1 C1 C47 C46 63.1(8)
C2 C1 C47 C49 117.3(8)
N1 C1 C47 C49 -60.9(8)
C2 C1 C47 C48 0.9(10)
N1 C1 C47 C48 -177.3(6)
C45 C46 C47 C1 116.0(8)
N4 C46 C47 C1 -68.5(8)
C45 C46 C47 C49 -118.1(8)
N4 C46 C47 C49 57.3(8)
C45 C46 C47 C48 -4.2(10)
N4 C46 C47 C48 171.2(6)
C1 C47 C49 C54 -23.6(8)
C46 C47 C49 C54 -149.3(6)
C48 C47 C49 C54 95.0(7)
C1 C47 C49 C50 161.0(6)
C46 C47 C49 C50 35.4(8)
C48 C47 C49 C50 -80.3(8)
C54 C49 C50 C51 2.5(9)
C47 C49 C50 C51 178.1(5)
C49 C50 C51 C52 -1.0(9)
C50 C51 C52 C53 -0.5(9)
C50 C51 C52 C55 176.2(6)
C51 C52 C53 C54 0.5(9)
C55 C52 C53 C54 -176.2(6)
C50 C49 C54 C53 -2.5(9)
C47 C49 C54 C53 -178.0(5)
C52 C53 C54 C49 1.1(9)
O1B N1B C1B C2B 175.0(6)
C5B N1B C1B C2B -4.2(10)
N1B C1B C2B C3B 1.0(11)
C1B C2B C3B C4B 2.7(10)
C1B C2B C3B C6B -174.4(6)
C2B C3B C4B C5B -3.4(10)
C6B C3B C4B C5B 173.6(6)
O1B N1B C5B C4B -175.7(6)
C1B N1B C5B C4B 3.5(10)
C3B C4B C5B N1B 0.4(10)
C6S C1S C2S C3S 0.0
C7S C1S C2S C3S -179.99(15)
C1S C2S C3S C4S 0.0
C2S C3S C4S C5S 0.0
C2S C3S C4S C7S' -179.98(15)
C3S C4S C5S C6S 0.0
C7S' C4S C5S C6S 179.98(15)
C4S C5S C6S C1S 0.0
C2S C1S C6S C5S 0.0
C7S C1S C6S C5S 179.99(15)
C6T C1T C2T C3T -0.02(15)
C7T C1T C2T C3T 179.96(14)
C1T C2T C3T C4T -0.06(15)
C2T C3T C4T C5T 0.1(3)
C3T C4T C5T C6T -0.1(5)
C2T C1T C6T C5T 0.0(3)
C7T C1T C6T C5T -180.0(3)
C4T C5T C6T C1T 0.1(5)
C6X C1X C2X C3X 0.01(15)
C7X C1X C2X C3X 180.00(15)
C1X C2X C3X C4X 0.00(15)
C2X C3X C4X C5X 0.0(3)
C3X C4X C5X C6X 0.0(5)
C2X C1X C6X C5X 0.0(3)
C7X C1X C6X C5X 180.0(3)
C4X C5X C6X C1X 0.0(5)
